data_7159341
loop_
_publ_author_name
'Tomota, Kazuki'
'Izumi, Yuki'
'Nakanishi, Kazuki'
'Nakamoto, Masaaki'
'Yoshida, Hiroto'

_publ_section_title
;
 Efficient one-pot synthesis of dan-substituted organo- and silyl-boron
 compounds.
;
_journal_issue 26
_journal_name_full 'Organic &amp; biomolecular chemistry'
_journal_page_first 5347
_journal_page_last 5350
_journal_paper_doi 10.1039/d3ob00613a
_journal_volume 21
_journal_year 2023
_chemical_formula_sum 'C15 H17 B N2 O Si'
_chemical_formula_weight 280.20
_space_group_crystal_system orthorhombic
_space_group_IT_number 61
_space_group_name_Hall '-P 2ac 2ab'
_space_group_name_H-M_alt 'P b c a'
_atom_sites_solution_hydrogens geom
_audit_creation_method SHELXL-2014/7
_audit_update_record
;
2021-11-09 deposited with the CCDC.	2023-05-03 downloaded from the CCDC.
;
_cell_angle_alpha 90
_cell_angle_beta 90
_cell_angle_gamma 90
_cell_formula_units_Z 8
_cell_length_a 11.094(10)
_cell_length_b 12.199(12)
_cell_length_c 22.35(2)
_cell_measurement_reflns_used 4636
_cell_measurement_temperature 173(2)
_cell_measurement_theta_max 27.78
_cell_measurement_theta_min 2.59
_cell_volume 3025(5)
_computing_cell_refinement 'Bruker SAINT'
_computing_data_collection 'Bruker APEX2'
_computing_data_reduction 'Bruker SAINT'
_computing_molecular_graphics 'Bruker SHELXTL'
_computing_publication_material 'Bruker SHELXTL'
_computing_structure_refinement 'SHELXL-2014 (Sheldrick 2014)'
_computing_structure_solution 'SHELXS-97 (Sheldrick 2008)'
_diffrn_ambient_temperature 173(2)
_diffrn_measured_fraction_theta_full 1.000
_diffrn_measured_fraction_theta_max 0.996
_diffrn_measurement_device_type 'Bruker APEX-II CCD'
_diffrn_measurement_method '\f and \w scans'
_diffrn_radiation_type MoK\a
_diffrn_radiation_wavelength 0.71073
_diffrn_reflns_av_R_equivalents 0.0765
_diffrn_reflns_av_unetI/netI 0.0385
_diffrn_reflns_Laue_measured_fraction_full 1.000
_diffrn_reflns_Laue_measured_fraction_max 0.996
_diffrn_reflns_limit_h_max 14
_diffrn_reflns_limit_h_min -14
_diffrn_reflns_limit_k_max 16
_diffrn_reflns_limit_k_min -16
_diffrn_reflns_limit_l_max 29
_diffrn_reflns_limit_l_min -29
_diffrn_reflns_number 33837
_diffrn_reflns_point_group_measured_fraction_full 1.000
_diffrn_reflns_point_group_measured_fraction_max 0.996
_diffrn_reflns_theta_full 26.000
_diffrn_reflns_theta_max 28.004
_diffrn_reflns_theta_min 1.822
_exptl_absorpt_coefficient_mu 0.151
_exptl_absorpt_correction_T_max 0.988
_exptl_absorpt_correction_T_min 0.782
_exptl_absorpt_correction_type multi-scan
_exptl_crystal_colour colourless
_exptl_crystal_density_diffrn 1.231
_exptl_crystal_description plate
_exptl_crystal_F_000 1184
_exptl_crystal_size_max 0.171
_exptl_crystal_size_mid 0.123
_exptl_crystal_size_min 0.079
_refine_diff_density_max 0.459
_refine_diff_density_min -0.294
_refine_diff_density_rms 0.049
_refine_ls_extinction_method none
_refine_ls_goodness_of_fit_ref 1.024
_refine_ls_hydrogen_treatment constr
_refine_ls_matrix_type full
_refine_ls_number_parameters 183
_refine_ls_number_reflns 3637
_refine_ls_number_restraints 0
_refine_ls_restrained_S_all 1.024
_refine_ls_R_factor_all 0.0697
_refine_ls_R_factor_gt 0.0420
_refine_ls_shift/su_max 0.000
_refine_ls_shift/su_mean 0.000
_refine_ls_structure_factor_coef Fsqd
_refine_ls_weighting_details 'w=1/[\s^2^(Fo^2^)+(0.0473P)^2^+1.2730P] where P=(Fo^2^+2Fc^2^)/3'
_refine_ls_weighting_scheme calc
_refine_ls_wR_factor_gt 0.0982
_refine_ls_wR_factor_ref 0.1121
_reflns_Friedel_coverage 0.000
_reflns_number_gt 2571
_reflns_number_total 3637
_reflns_threshold_expression 'I > 2\s(I)'
_cod_data_source_file d3ob00613a2.cif
_cod_data_source_block compound_1b
_cod_depositor_comments
;
The following automatic conversions were performed:

data item '_exptl_absorpt_correction_type' value 'Multi-scan' was
changed to 'multi-scan' in accordance with the
/home/data/users/saulius/crontab/automatic-downloads/rss-feeds/RSC/lib/dictionaries/cif_core.dic
dictionary named 'cif_core.dic' version 2.4.2 last updated on
2011-04-26.

Automatic conversion script
Id: cif_fix_values 8170 2020-07-09 18:12:32Z antanas 

 Adding full bibliography for 7159341.cif.
;
_cod_original_cell_volume 3024(5)
_cod_database_code 7159341
_shelx_shelxl_version_number 2014/7
_shelx_space_group_comment
;
The symmetry employed for this shelxl refinement is uniquely defined
by the following loop, which should always be used as a source of
symmetry information in preference to the above space-group names.
They are only intended as comments.
;
_shelx_estimated_absorpt_t_min 0.975
_shelx_estimated_absorpt_t_max 0.988

loop_
_space_group_symop_operation_xyz
'x, y, z'
'-x+1/2, -y, z+1/2'
'-x, y+1/2, -z+1/2'
'x+1/2, -y+1/2, -z'
'-x, -y, -z'
'x-1/2, y, -z-1/2'
'x, -y-1/2, z-1/2'
'-x-1/2, y-1/2, z'

loop_
_atom_site_label
_atom_site_type_symbol
_atom_site_fract_x
_atom_site_fract_y
_atom_site_fract_z
_atom_site_U_iso_or_equiv
_atom_site_adp_type
_atom_site_occupancy
_atom_site_site_symmetry_order
_atom_site_calc_flag
_atom_site_refinement_flags_posn
_atom_site_refinement_flags_adp
_atom_site_refinement_flags_occupancy
_atom_site_disorder_assembly
_atom_site_disorder_group
Si1 Si 0.75214(4) 0.37501(4) 0.35840(2) 0.02231(13) Uani 1 1 d . . . . .
O1 O 1.00385(10) 0.40226(10) 0.55836(5) 0.0280(3) Uani 1 1 d . . . . .
N2 N 0.73410(12) 0.23734(11) 0.47242(6) 0.0232(3) Uani 1 1 d . . . . .
H2 H 0.6764 0.2015 0.4538 0.028 Uiso 1 1 calc R U . . .
N1 N 0.88393(12) 0.37968(11) 0.47645(6) 0.0229(3) Uani 1 1 d . . . . .
H1 H 0.9203 0.4356 0.4593 0.028 Uiso 1 1 calc R U . . .
C1 C 0.91998(15) 0.35273(13) 0.53309(7) 0.0228(4) Uani 1 1 d . . . . .
C2 C 0.85453(14) 0.26213(13) 0.56130(7) 0.0227(3) Uani 1 1 d . . . . .
C3 C 0.76422(14) 0.20517(13) 0.53018(8) 0.0224(4) Uani 1 1 d . . . . .
C6 C 0.82399(18) 0.14482(16) 0.64695(9) 0.0358(5) Uani 1 1 d . . . . .
H6 H 0.8437 0.1246 0.6868 0.043 Uiso 1 1 calc R U . . .
C4 C 0.70617(17) 0.11698(14) 0.55790(8) 0.0292(4) Uani 1 1 d . . . . .
H4 H 0.6457 0.0775 0.5369 0.035 Uiso 1 1 calc R U . . .
C5 C 0.73626(17) 0.08705(16) 0.61555(9) 0.0343(4) Uani 1 1 d . . . . .
H5 H 0.6968 0.0267 0.6339 0.041 Uiso 1 1 calc R U . . .
C8 C 0.88957(17) 0.43749(16) 0.32342(8) 0.0334(4) Uani 1 1 d . . . . .
H8A H 0.9515 0.3810 0.3183 0.050 Uiso 1 1 calc R U . . .
H8B H 0.9206 0.4957 0.3494 0.050 Uiso 1 1 calc R U . . .
H8C H 0.8684 0.4684 0.2843 0.050 Uiso 1 1 calc R U . . .
C7 C 0.88209(16) 0.23129(16) 0.62002(8) 0.0308(4) Uani 1 1 d . . . . .
H7 H 0.9418 0.2707 0.6416 0.037 Uiso 1 1 calc R U . . .
C9 C 0.69898(17) 0.25970(15) 0.30979(9) 0.0345(4) Uani 1 1 d . . . . .
H9A H 0.6622 0.2896 0.2734 0.052 Uiso 1 1 calc R U . . .
H9B H 0.6393 0.2160 0.3316 0.052 Uiso 1 1 calc R U . . .
H9C H 0.7676 0.2132 0.2989 0.052 Uiso 1 1 calc R U . . .
C10 C 0.58037(18) 0.52564(15) 0.31022(9) 0.0348(4) Uani 1 1 d . . . . .
H10 H 0.6074 0.4991 0.2726 0.042 Uiso 1 1 calc R U . . .
C11 C 0.63070(15) 0.48257(14) 0.36247(8) 0.0254(4) Uani 1 1 d . . . . .
C12 C 0.58691(17) 0.52403(15) 0.41657(9) 0.0333(4) Uani 1 1 d . . . . .
H12 H 0.6190 0.4966 0.4530 0.040 Uiso 1 1 calc R U . . .
C13 C 0.49792(18) 0.60412(17) 0.41865(11) 0.0430(5) Uani 1 1 d . . . . .
H13 H 0.4696 0.6306 0.4561 0.052 Uiso 1 1 calc R U . . .
C14 C 0.45094(19) 0.64494(16) 0.36608(11) 0.0443(5) Uani 1 1 d . . . . .
H14 H 0.3903 0.6999 0.3672 0.053 Uiso 1 1 calc R U . . .
C15 C 0.49201(19) 0.60604(16) 0.31183(10) 0.0433(5) Uani 1 1 d . . . . .
H15 H 0.4598 0.6343 0.2756 0.052 Uiso 1 1 calc R U . . .
B1 B 0.79145(17) 0.32461(15) 0.44222(9) 0.0220(4) Uani 1 1 d . . . . .

loop_
_atom_site_aniso_label
_atom_site_aniso_U_11
_atom_site_aniso_U_22
_atom_site_aniso_U_33
_atom_site_aniso_U_23
_atom_site_aniso_U_13
_atom_site_aniso_U_12
Si1 0.0245(2) 0.0211(2) 0.0214(2) -0.00045(18) -0.0028(2) -0.00113(18)
O1 0.0251(6) 0.0288(7) 0.0301(7) 0.0000(5) -0.0067(5) -0.0054(5)
N2 0.0219(7) 0.0221(7) 0.0255(7) -0.0002(6) -0.0039(6) -0.0032(6)
N1 0.0234(7) 0.0205(7) 0.0250(7) 0.0037(6) -0.0008(6) -0.0039(5)
C1 0.0223(8) 0.0220(8) 0.0242(8) -0.0010(6) -0.0002(7) 0.0022(7)
C2 0.0204(8) 0.0217(8) 0.0260(8) 0.0012(7) -0.0006(7) 0.0021(6)
C3 0.0211(8) 0.0192(8) 0.0271(9) 0.0017(6) 0.0016(7) 0.0034(6)
C6 0.0371(11) 0.0412(11) 0.0290(10) 0.0120(8) -0.0007(8) 0.0065(9)
C4 0.0275(9) 0.0234(9) 0.0366(10) 0.0030(8) 0.0010(8) -0.0018(7)
C5 0.0354(10) 0.0287(9) 0.0389(11) 0.0097(8) 0.0049(9) 0.0026(8)
C8 0.0354(10) 0.0350(10) 0.0298(10) -0.0008(8) 0.0005(8) -0.0065(8)
C7 0.0278(9) 0.0354(10) 0.0292(9) 0.0043(8) -0.0043(7) 0.0016(8)
C9 0.0363(10) 0.0303(10) 0.0368(11) -0.0089(8) -0.0027(8) -0.0006(8)
C10 0.0405(11) 0.0306(10) 0.0333(10) 0.0019(8) -0.0073(9) 0.0008(8)
C11 0.0251(8) 0.0211(8) 0.0299(9) -0.0006(7) -0.0057(7) -0.0025(7)
C12 0.0356(10) 0.0311(10) 0.0332(10) -0.0050(8) -0.0058(8) 0.0026(8)
C13 0.0405(11) 0.0368(11) 0.0518(13) -0.0122(10) 0.0019(10) 0.0059(9)
C14 0.0351(11) 0.0278(11) 0.0700(16) -0.0045(10) -0.0076(11) 0.0062(8)
C15 0.0431(12) 0.0318(11) 0.0550(13) 0.0086(10) -0.0182(10) 0.0037(9)
B1 0.0212(9) 0.0205(9) 0.0242(9) -0.0010(8) 0.0002(8) 0.0024(7)

loop_
_atom_type_symbol
_atom_type_description
_atom_type_scat_dispersion_real
_atom_type_scat_dispersion_imag
_atom_type_scat_source
C C 0.0033 0.0016 'International Tables Vol C Tables 4.2.6.8 and 6.1.1.4'
H H 0.0000 0.0000 'International Tables Vol C Tables 4.2.6.8 and 6.1.1.4'
B B 0.0013 0.0007 'International Tables Vol C Tables 4.2.6.8 and 6.1.1.4'
N N 0.0061 0.0033 'International Tables Vol C Tables 4.2.6.8 and 6.1.1.4'
O O 0.0106 0.0060 'International Tables Vol C Tables 4.2.6.8 and 6.1.1.4'
Si Si 0.0817 0.0704 'International Tables Vol C Tables 4.2.6.8 and 6.1.1.4'

loop_
_geom_angle_atom_site_label_1
_geom_angle_atom_site_label_2
_geom_angle_atom_site_label_3
_geom_angle
_geom_angle_site_symmetry_1
_geom_angle_site_symmetry_3
_geom_angle_publ_flag
C9 Si1 C8 108.63(10) . . ?
C9 Si1 C11 109.03(10) . . ?
C8 Si1 C11 108.59(10) . . ?
C9 Si1 B1 112.18(10) . . ?
C8 Si1 B1 109.57(9) . . ?
C11 Si1 B1 108.78(8) . . ?
C3 N2 B1 123.27(15) . . ?
C3 N2 H2 118.4 . . ?
B1 N2 H2 118.4 . . ?
C1 N1 B1 125.86(15) . . ?
C1 N1 H1 117.1 . . ?
B1 N1 H1 117.1 . . ?
O1 C1 N1 121.45(15) . . ?
O1 C1 C2 122.78(16) . . ?
N1 C1 C2 115.77(15) . . ?
C7 C2 C3 119.18(16) . . ?
C7 C2 C1 119.88(16) . . ?
C3 C2 C1 120.93(16) . . ?
N2 C3 C4 121.19(16) . . ?
N2 C3 C2 119.47(15) . . ?
C4 C3 C2 119.35(17) . . ?
C7 C6 C5 119.72(18) . . ?
C7 C6 H6 120.1 . . ?
C5 C6 H6 120.1 . . ?
C5 C4 C3 120.37(18) . . ?
C5 C4 H4 119.8 . . ?
C3 C4 H4 119.8 . . ?
C4 C5 C6 120.39(18) . . ?
C4 C5 H5 119.8 . . ?
C6 C5 H5 119.8 . . ?
Si1 C8 H8A 109.5 . . ?
Si1 C8 H8B 109.5 . . ?
H8A C8 H8B 109.5 . . ?
Si1 C8 H8C 109.5 . . ?
H8A C8 H8C 109.5 . . ?
H8B C8 H8C 109.5 . . ?
C6 C7 C2 120.96(18) . . ?
C6 C7 H7 119.5 . . ?
C2 C7 H7 119.5 . . ?
Si1 C9 H9A 109.5 . . ?
Si1 C9 H9B 109.5 . . ?
H9A C9 H9B 109.5 . . ?
Si1 C9 H9C 109.5 . . ?
H9A C9 H9C 109.5 . . ?
H9B C9 H9C 109.5 . . ?
C15 C10 C11 121.79(19) . . ?
C15 C10 H10 119.1 . . ?
C11 C10 H10 119.1 . . ?
C10 C11 C12 116.62(18) . . ?
C10 C11 Si1 120.51(15) . . ?
C12 C11 Si1 122.87(14) . . ?
C13 C12 C11 122.02(19) . . ?
C13 C12 H12 119.0 . . ?
C11 C12 H12 119.0 . . ?
C14 C13 C12 119.6(2) . . ?
C14 C13 H13 120.2 . . ?
C12 C13 H13 120.2 . . ?
C13 C14 C15 120.0(2) . . ?
C13 C14 H14 120.0 . . ?
C15 C14 H14 120.0 . . ?
C14 C15 C10 119.95(19) . . ?
C14 C15 H15 120.0 . . ?
C10 C15 H15 120.0 . . ?
N2 B1 N1 114.65(16) . . ?
N2 B1 Si1 125.16(13) . . ?
N1 B1 Si1 120.19(13) . . ?

loop_
_geom_bond_atom_site_label_1
_geom_bond_atom_site_label_2
_geom_bond_distance
_geom_bond_site_symmetry_2
_geom_bond_publ_flag
Si1 C9 1.873(2) . ?
Si1 C8 1.875(2) . ?
Si1 C11 1.883(2) . ?
Si1 B1 2.019(3) . ?
O1 C1 1.245(2) . ?
N2 C3 1.390(2) . ?
N2 B1 1.412(2) . ?
N2 H2 0.8800 . ?
N1 C1 1.368(2) . ?
N1 B1 1.445(2) . ?
N1 H1 0.8800 . ?
C1 C2 1.465(2) . ?
C2 C7 1.399(3) . ?
C2 C3 1.404(2) . ?
C3 C4 1.398(2) . ?
C6 C7 1.375(3) . ?
C6 C5 1.392(3) . ?
C6 H6 0.9500 . ?
C4 C5 1.380(3) . ?
C4 H4 0.9500 . ?
C5 H5 0.9500 . ?
C8 H8A 0.9800 . ?
C8 H8B 0.9800 . ?
C8 H8C 0.9800 . ?
C7 H7 0.9500 . ?
C9 H9A 0.9800 . ?
C9 H9B 0.9800 . ?
C9 H9C 0.9800 . ?
C10 C15 1.387(3) . ?
C10 C11 1.397(3) . ?
C10 H10 0.9500 . ?
C11 C12 1.398(3) . ?
C12 C13 1.390(3) . ?
C12 H12 0.9500 . ?
C13 C14 1.378(3) . ?
C13 H13 0.9500 . ?
C14 C15 1.379(3) . ?
C14 H14 0.9500 . ?
C15 H15 0.9500 . ?
